data_7133945
loop_
_publ_author_name
'David, Tim'
'Oestreich, Robert'
'Pausch, Tobias'
'Wada, Yuki'
'Fleck-Kunde, Tom'
'Kawano, Masaki'
'Janiak, Christoph'
'Schmidt, Bernd M.'

_publ_section_title
;
 Fluorinated <i>vs.</i> non-fluorinated tetrahedral
 Tri<sup>4</sup>Tri<sup>4</sup> porous organic cages for H<sub>2</sub>,
 CO<sub>2</sub>, and CH<sub>4</sub> adsorption.
;
_journal_issue 99
_journal_name_full 'Chemical communications (Cambridge, England)'
_journal_page_first 14762
_journal_page_last 14765
_journal_paper_doi 10.1039/d4cc05277c
_journal_volume 60
_journal_year 2024
_chemical_formula_sum 'C725.6 H557.62 Cl88.8 F192 N48 O24'
_chemical_formula_weight 17129.11
_space_group_crystal_system cubic
_space_group_IT_number 203
_space_group_name_Hall '-F 2uv 2vw 3'
_space_group_name_H-M_alt 'F d -3 :2'
_atom_sites_solution_hydrogens geom
_atom_sites_solution_primary dual
_audit_creation_method SHELXL-2019/3
_audit_update_record
;
2024-11-04 deposited with the CCDC.	2024-11-06 downloaded from the CCDC.
;
_cell_angle_alpha 90
_cell_angle_beta 90
_cell_angle_gamma 90
_cell_formula_units_Z 2
_cell_length_a 35.6730(4)
_cell_length_b 35.6730(4)
_cell_length_c 35.6730(4)
_cell_measurement_reflns_used 6418
_cell_measurement_temperature 101(2)
_cell_measurement_theta_max 67.0080
_cell_measurement_theta_min 3.4980
_cell_volume 45396.1(9)
_computing_cell_refinement 'CrysAlisPro 1.171.43.90 (Rigaku OD, 2023)'
_computing_data_collection 'CrysAlisPro system (CCD 42.58a 64-bit (release 31-05-2022))'
_computing_data_reduction 'CrysAlisPro 1.171.43.90 (Rigaku OD, 2023)'
_computing_structure_refinement 'SHELXL 2018/3 (Sheldrick, 2015)'
_computing_structure_solution 'SHELXT 2018/2 (Sheldrick, 2018)'
_diffrn_ambient_temperature 101(2)
_diffrn_measured_fraction_theta_full 0.999
_diffrn_measured_fraction_theta_max 0.968
_diffrn_measurement_device_type 'XtaLAB Synergy, Dualflex, HyPix'
_diffrn_measurement_method '\w scans'
_diffrn_radiation_type CuK\a
_diffrn_radiation_wavelength 1.54184
_diffrn_reflns_av_R_equivalents 0.0275
_diffrn_reflns_av_unetI/netI 0.0181
_diffrn_reflns_Laue_measured_fraction_full 0.999
_diffrn_reflns_Laue_measured_fraction_max 0.968
_diffrn_reflns_limit_h_max 31
_diffrn_reflns_limit_h_min -44
_diffrn_reflns_limit_k_max 20
_diffrn_reflns_limit_k_min -41
_diffrn_reflns_limit_l_max 28
_diffrn_reflns_limit_l_min -40
_diffrn_reflns_number 20096
_diffrn_reflns_point_group_measured_fraction_full 0.999
_diffrn_reflns_point_group_measured_fraction_max 0.968
_diffrn_reflns_theta_full 67.684
_diffrn_reflns_theta_max 79.271
_diffrn_reflns_theta_min 4.110
_diffrn_source 'micro-focus sealed X-ray tube'
_exptl_absorpt_coefficient_mu 3.220
_exptl_absorpt_correction_T_max 1.00000
_exptl_absorpt_correction_T_min 0.66560
_exptl_absorpt_correction_type multi-scan
_exptl_absorpt_process_details
;
CrysAlisPro 1.171.43.90 (Rigaku Oxford Diffraction, 2023)
Empirical absorption correction using spherical harmonics,
implemented in SCALE3 ABSPACK scaling algorithm.
;
_exptl_crystal_colour colourless
_exptl_crystal_density_diffrn 1.253
_exptl_crystal_description cube
_exptl_crystal_F_000 17354
_exptl_crystal_size_max 0.100
_exptl_crystal_size_mid 0.100
_exptl_crystal_size_min 0.045
_refine_diff_density_max 0.808
_refine_diff_density_min -0.268
_refine_diff_density_rms 0.129
_refine_ls_extinction_method none
_refine_ls_goodness_of_fit_ref 1.436
_refine_ls_hydrogen_treatment constr
_refine_ls_matrix_type full
_refine_ls_number_parameters 290
_refine_ls_number_reflns 3991
_refine_ls_number_restraints 72
_refine_ls_restrained_S_all 1.441
_refine_ls_R_factor_all 0.1417
_refine_ls_R_factor_gt 0.1199
_refine_ls_shift/su_max 0.000
_refine_ls_shift/su_mean 0.000
_refine_ls_structure_factor_coef Fsqd
_refine_ls_weighting_details 'w=1/[\s^2^(Fo^2^)+(0.2000P)^2^] where P=(Fo^2^+2Fc^2^)/3'
_refine_ls_weighting_scheme calc
_refine_ls_wR_factor_gt 0.3399
_refine_ls_wR_factor_ref 0.3703
_reflns_Friedel_coverage 0.000
_reflns_number_gt 2631
_reflns_number_total 3991
_reflns_threshold_expression 'I > 2\s(I)'
_cod_data_source_file d4cc05277c2.cif
_cod_data_source_block Et4F4
_cod_depositor_comments 'Adding full bibliography for 7133945--7133946.cif.'
_cod_original_cell_volume 45396.1(15)
_cod_original_sg_symbol_H-M 'F d -3'
_cod_original_formula_sum 'C725.60 H557.62 Cl88.80 F192 N48 O24 '
_cod_database_code 7133945
_shelx_shelxl_version_number 2019/3
_shelx_space_group_comment
;
The symmetry employed for this shelxl refinement is uniquely defined
by the following loop, which should always be used as a source of
symmetry information in preference to the above space-group names.
They are only intended as comments.
;
_shelx_estimated_absorpt_t_min 0.739
_shelx_estimated_absorpt_t_max 0.869

loop_
_space_group_symop_operation_xyz
'x, y, z'
'-x+1/4, -y+1/4, z'
'-x+1/4, y, -z+1/4'
'x, -y+1/4, -z+1/4'
'z, x, y'
'z, -x+1/4, -y+1/4'
'-z+1/4, -x+1/4, y'
'-z+1/4, x, -y+1/4'
'y, z, x'
'-y+1/4, z, -x+1/4'
'y, -z+1/4, -x+1/4'
'-y+1/4, -z+1/4, x'
'x, y+1/2, z+1/2'
'-x+1/4, -y+3/4, z+1/2'
'-x+1/4, y+1/2, -z+3/4'
'x, -y+3/4, -z+3/4'
'z, x+1/2, y+1/2'
'z, -x+3/4, -y+3/4'
'-z+1/4, -x+3/4, y+1/2'
'-z+1/4, x+1/2, -y+3/4'
'y, z+1/2, x+1/2'
'-y+1/4, z+1/2, -x+3/4'
'y, -z+3/4, -x+3/4'
'-y+1/4, -z+3/4, x+1/2'
'x+1/2, y, z+1/2'
'-x+3/4, -y+1/4, z+1/2'
'-x+3/4, y, -z+3/4'
'x+1/2, -y+1/4, -z+3/4'
'z+1/2, x, y+1/2'
'z+1/2, -x+1/4, -y+3/4'
'-z+3/4, -x+1/4, y+1/2'
'-z+3/4, x, -y+3/4'
'y+1/2, z, x+1/2'
'-y+3/4, z, -x+3/4'
'y+1/2, -z+1/4, -x+3/4'
'-y+3/4, -z+1/4, x+1/2'
'x+1/2, y+1/2, z'
'-x+3/4, -y+3/4, z'
'-x+3/4, y+1/2, -z+1/4'
'x+1/2, -y+3/4, -z+1/4'
'z+1/2, x+1/2, y'
'z+1/2, -x+3/4, -y+1/4'
'-z+3/4, -x+3/4, y'
'-z+3/4, x+1/2, -y+1/4'
'y+1/2, z+1/2, x'
'-y+3/4, z+1/2, -x+1/4'
'y+1/2, -z+3/4, -x+1/4'
'-y+3/4, -z+3/4, x'
'-x, -y, -z'
'x-1/4, y-1/4, -z'
'x-1/4, -y, z-1/4'
'-x, y-1/4, z-1/4'
'-z, -x, -y'
'-z, x-1/4, y-1/4'
'z-1/4, x-1/4, -y'
'z-1/4, -x, y-1/4'
'-y, -z, -x'
'y-1/4, -z, x-1/4'
'-y, z-1/4, x-1/4'
'y-1/4, z-1/4, -x'
'-x, -y+1/2, -z+1/2'
'x-1/4, y+1/4, -z+1/2'
'x-1/4, -y+1/2, z+1/4'
'-x, y+1/4, z+1/4'
'-z, -x+1/2, -y+1/2'
'-z, x+1/4, y+1/4'
'z-1/4, x+1/4, -y+1/2'
'z-1/4, -x+1/2, y+1/4'
'-y, -z+1/2, -x+1/2'
'y-1/4, -z+1/2, x+1/4'
'-y, z+1/4, x+1/4'
'y-1/4, z+1/4, -x+1/2'
'-x+1/2, -y, -z+1/2'
'x+1/4, y-1/4, -z+1/2'
'x+1/4, -y, z+1/4'
'-x+1/2, y-1/4, z+1/4'
'-z+1/2, -x, -y+1/2'
'-z+1/2, x-1/4, y+1/4'
'z+1/4, x-1/4, -y+1/2'
'z+1/4, -x, y+1/4'
'-y+1/2, -z, -x+1/2'
'y+1/4, -z, x+1/4'
'-y+1/2, z-1/4, x+1/4'
'y+1/4, z-1/4, -x+1/2'
'-x+1/2, -y+1/2, -z'
'x+1/4, y+1/4, -z'
'x+1/4, -y+1/2, z-1/4'
'-x+1/2, y+1/4, z-1/4'
'-z+1/2, -x+1/2, -y'
'-z+1/2, x+1/4, y-1/4'
'z+1/4, x+1/4, -y'
'z+1/4, -x+1/2, y-1/4'
'-y+1/2, -z+1/2, -x'
'y+1/4, -z+1/2, x-1/4'
'-y+1/2, z+1/4, x-1/4'
'y+1/4, z+1/4, -x'

loop_
_atom_site_label
_atom_site_type_symbol
_atom_site_fract_x
_atom_site_fract_y
_atom_site_fract_z
_atom_site_U_iso_or_equiv
_atom_site_adp_type
_atom_site_occupancy
_atom_site_site_symmetry_order
_atom_site_calc_flag
_atom_site_refinement_flags_posn
_atom_site_refinement_flags_adp
_atom_site_refinement_flags_occupancy
_atom_site_disorder_assembly
_atom_site_disorder_group
Cl1 Cl 0.36050(8) 0.58985(8) 0.32346(7) 0.1009(8) Uani 0.5 1 d . . P A 1
Cl5 Cl 0.28115(8) 0.57190(9) 0.31590(9) 0.1140(9) Uani 0.5 1 d . . P A 1
Cl7 Cl 0.30495(9) 0.64892(9) 0.32169(10) 0.1235(11) Uani 0.5 1 d . . P A 1
F002 F 0.24077(9) 0.61216(8) 0.55455(7) 0.1004(9) Uani 1 1 d . . . . .
F003 F 0.24093(9) 0.67912(7) 0.43971(8) 0.1014(9) Uani 1 1 d . . . . .
F004 F 0.26765(8) 0.55273(7) 0.52019(8) 0.0979(8) Uani 1 1 d . . . . .
F005 F 0.26631(10) 0.61957(8) 0.40508(7) 0.1079(10) Uani 1 1 d . . . . .
N008 N 0.30306(12) 0.54956(11) 0.41523(11) 0.0946(11) Uani 1 1 d . . . . .
C009 C 0.24714(13) 0.64760(12) 0.46037(12) 0.0848(11) Uani 1 1 d . . . . .
C00A C 0.24008(11) 0.64789(11) 0.49844(12) 0.0789(10) Uani 1 1 d . . . . .
C00B C 0.26827(12) 0.58381(13) 0.46146(13) 0.0844(11) Uani 1 1 d . . . . .
C00C C 0.24723(12) 0.61485(13) 0.51745(12) 0.0851(11) Uani 1 1 d . . . . .
C00D C 0.26124(12) 0.58379(12) 0.49954(12) 0.0832(11) Uani 1 1 d . . . . .
C00E C 0.24492(12) 0.69490(12) 0.54933(12) 0.0826(10) Uani 1 1 d . . . . .
H00E H 0.266418 0.682008 0.558321 0.099 Uiso 1 1 calc R U . . .
C00F C 0.26088(13) 0.61700(13) 0.44245(13) 0.0886(11) Uani 1 1 d . . . . .
C00G C 0.22652(12) 0.68212(11) 0.51788(12) 0.0806(10) Uani 1 1 d . . . . .
C00H C 0.33226(14) 0.47089(13) 0.45724(13) 0.0950(13) Uani 1 1 d D . . . .
C00I C 0.28396(13) 0.54928(14) 0.44510(14) 0.0935(12) Uani 1 1 d . . . . .
H00I H 0.279579 0.526056 0.457373 0.112 Uiso 1 1 calc R U . . .
C00J C 0.31008(13) 0.47943(13) 0.42592(13) 0.0935(13) Uani 1 1 d D . . . .
C00K C 0.31870(15) 0.51372(14) 0.40253(15) 0.0997(14) Uani 1 1 d . . . . .
H00A H 0.346283 0.516421 0.401121 0.120 Uiso 1 1 calc R U . . .
H00B H 0.309560 0.509031 0.376753 0.120 Uiso 1 1 calc R U . . .
C00L C 0.36428(14) 0.49718(16) 0.46883(18) 0.1066(15) Uani 1 1 d . . . . .
H00C H 0.367017 0.496580 0.496439 0.128 Uiso 1 1 calc R U . . .
H00D H 0.357859 0.523156 0.461468 0.128 Uiso 1 1 calc R U . . .
C00N C 0.40182(18) 0.4862(2) 0.4506(2) 0.131(2) Uani 1 1 d . . . . .
H00F H 0.399220 0.486617 0.423302 0.197 Uiso 1 1 calc R U . . .
H00G H 0.408881 0.460919 0.458782 0.197 Uiso 1 1 calc R U . . .
H00H H 0.421261 0.504036 0.458278 0.197 Uiso 1 1 calc R U . . .
C00O C 0.3147(3) 0.6018(3) 0.3358(3) 0.101(3) Uani 0.5 1 d . . P A 1
H00O H 0.312383 0.600295 0.363682 0.121 Uiso 0.5 1 calc R U P A 1
C4 C 0.1575(7) 0.5925(7) 0.5925(7) 0.088(9) Uani 0.1 3 d DS TU P . .
H4 H 0.173675 0.576325 0.576324 0.106 Uiso 0.1 3 calc R U P . .
Cl4 Cl 0.1407(5) 0.6326(4) 0.5691(5) 0.127(5) Uani 0.1 1 d D . P . .
C6 C 0.3563(3) 0.3937(3) 0.3937(3) 0.078(7) Uani 0.25 3 d DS T P . .
H6 H 0.340097 0.409903 0.409902 0.094 Uiso 0.25 3 calc R U P . .
Cl6 Cl 0.39014(13) 0.37185(13) 0.42185(14) 0.0927(11) Uani 0.25 1 d D . P . .
O8 O 0.4265(4) 0.6775(5) 0.4291(4) 0.079(3) Uani 0.1667 1 d D U P B -1
H8 H 0.417567 0.698740 0.433823 0.118 Uiso 0.1667 1 calc R U P B -1
C3 C 0.4180(7) 0.6676(7) 0.3913(5) 0.089(3) Uani 0.1667 1 d D U P B -1
H3A H 0.437662 0.677269 0.374671 0.133 Uiso 0.1667 1 calc R U P B -1
H3B H 0.393827 0.678498 0.384133 0.133 Uiso 0.1667 1 calc R U P B -1
H3C H 0.416758 0.640247 0.388986 0.133 Uiso 0.1667 1 calc R U P B -1
C9 C 0.3523(7) 0.6478(6) 0.4187(9) 0.089(4) Uani 0.1667 1 d D U P C -3
H9A H 0.329970 0.645739 0.402764 0.134 Uiso 0.1667 1 calc R U P C -3
H9B H 0.368845 0.667331 0.408686 0.134 Uiso 0.1667 1 calc R U P C -3
H9C H 0.344694 0.654460 0.444233 0.134 Uiso 0.1667 1 calc R U P C -3
O7 O 0.3717(5) 0.6126(5) 0.4192(6) 0.094(4) Uani 0.1667 1 d D U P C -3
H7 H 0.356178 0.595080 0.421139 0.142 Uiso 0.1667 1 calc R U P C -3
O5 O 0.3471(5) 0.6660(5) 0.4043(6) 0.090(3) Uani 0.1667 1 d D U P D -2
H5 H 0.333161 0.676907 0.419904 0.134 Uiso 0.1667 1 calc R U P D -2
C1 C 0.3689(7) 0.6927(6) 0.3853(8) 0.091(3) Uani 0.1667 1 d D U P D -2
H1A H 0.354930 0.702267 0.363658 0.137 Uiso 0.1667 1 calc R U P D -2
H1B H 0.392230 0.681019 0.376687 0.137 Uiso 0.1667 1 calc R U P D -2
H1C H 0.374819 0.713498 0.402270 0.137 Uiso 0.1667 1 calc R U P D -2

loop_
_atom_site_aniso_label
_atom_site_aniso_U_11
_atom_site_aniso_U_22
_atom_site_aniso_U_33
_atom_site_aniso_U_23
_atom_site_aniso_U_13
_atom_site_aniso_U_12
Cl1 0.0961(15) 0.1050(16) 0.1015(15) 0.0034(12) 0.0222(12) 0.0238(12)
Cl5 0.1006(16) 0.127(2) 0.1140(18) 0.0161(15) -0.0034(13) 0.0140(14)
Cl7 0.121(2) 0.1107(19) 0.139(2) 0.0413(16) 0.0215(17) 0.0406(16)
F002 0.126(2) 0.0965(16) 0.0784(14) -0.0056(12) 0.0100(13) 0.0265(14)
F003 0.130(2) 0.0831(15) 0.0909(16) -0.0020(12) 0.0027(14) 0.0101(14)
F004 0.1157(19) 0.0855(15) 0.0924(16) -0.0026(12) 0.0108(13) 0.0249(13)
F005 0.146(2) 0.0969(17) 0.0813(15) -0.0025(13) 0.0212(15) 0.0106(16)
N008 0.095(2) 0.096(2) 0.093(2) -0.0118(18) 0.0227(19) 0.0053(19)
C009 0.094(3) 0.076(2) 0.085(2) -0.0027(18) 0.002(2) 0.0056(19)
C00A 0.075(2) 0.077(2) 0.084(2) -0.0117(18) -0.0035(18) 0.0092(17)
C00B 0.078(2) 0.086(2) 0.089(3) -0.013(2) 0.0133(19) 0.0049(18)
C00C 0.081(2) 0.094(3) 0.081(2) -0.0098(19) 0.0055(18) 0.012(2)
C00D 0.083(2) 0.079(2) 0.088(2) -0.0054(19) 0.0030(19) 0.0115(18)
C00E 0.082(2) 0.081(2) 0.084(2) -0.0036(19) -0.0034(19) 0.0055(18)
C00F 0.093(3) 0.088(3) 0.084(2) -0.006(2) 0.013(2) 0.003(2)
C00G 0.081(2) 0.079(2) 0.082(2) -0.0073(18) -0.0055(18) 0.0071(18)
C00H 0.092(3) 0.096(3) 0.097(3) -0.016(2) 0.027(2) 0.018(2)
C00I 0.096(3) 0.088(3) 0.097(3) -0.015(2) 0.019(2) 0.005(2)
C00J 0.096(3) 0.092(3) 0.092(3) -0.018(2) 0.023(2) 0.017(2)
C00K 0.098(3) 0.104(3) 0.097(3) -0.017(2) 0.023(2) 0.011(2)
C00L 0.091(3) 0.102(3) 0.127(4) -0.006(3) 0.019(3) 0.011(3)
C00N 0.113(4) 0.134(5) 0.146(5) 0.024(4) 0.044(4) 0.034(4)
C00O 0.104(6) 0.110(7) 0.088(5) 0.012(5) 0.025(5) 0.032(5)
C4 0.088(9) 0.088(9) 0.088(9) 0.001(6) -0.001(6) -0.001(6)
Cl4 0.146(12) 0.112(10) 0.123(10) 0.028(8) -0.023(8) 0.000(8)
C6 0.078(7) 0.078(7) 0.078(7) -0.017(6) 0.017(6) 0.017(6)
Cl6 0.089(2) 0.094(3) 0.095(3) 0.014(2) -0.0184(18) 0.014(2)
O8 0.071(6) 0.072(7) 0.094(8) -0.026(6) 0.016(6) -0.027(5)
C3 0.079(6) 0.078(7) 0.109(8) -0.027(6) 0.015(6) -0.014(6)
C9 0.067(6) 0.097(8) 0.103(8) -0.017(7) 0.019(6) -0.012(6)
O7 0.067(7) 0.107(9) 0.109(9) 0.001(7) 0.016(6) -0.022(7)
O5 0.070(6) 0.092(7) 0.107(8) -0.033(6) 0.015(6) 0.010(5)
C1 0.075(6) 0.088(7) 0.111(8) -0.029(6) 0.012(6) 0.005(6)

loop_
_atom_type_symbol
_atom_type_description
_atom_type_scat_dispersion_real
_atom_type_scat_dispersion_imag
_atom_type_scat_source
C C 0.0181 0.0091 'International Tables Vol C Tables 4.2.6.8 and 6.1.1.4'
H H 0.0000 0.0000 'International Tables Vol C Tables 4.2.6.8 and 6.1.1.4'
Cl Cl 0.3639 0.7018 'International Tables Vol C Tables 4.2.6.8 and 6.1.1.4'
F F 0.0727 0.0534 'International Tables Vol C Tables 4.2.6.8 and 6.1.1.4'
N N 0.0311 0.0180 'International Tables Vol C Tables 4.2.6.8 and 6.1.1.4'
O O 0.0492 0.0322 'International Tables Vol C Tables 4.2.6.8 and 6.1.1.4'

loop_
_geom_angle_atom_site_label_1
_geom_angle_atom_site_label_2
_geom_angle_atom_site_label_3
_geom_angle
_geom_angle_site_symmetry_1
_geom_angle_site_symmetry_3
_geom_angle_publ_flag
C00I N008 C00K 117.3(4) . . ?
C00F C009 F003 117.9(4) . . ?
C00F C009 C00A 122.3(4) . . ?
F003 C009 C00A 119.8(4) . . ?
C009 C00A C00C 116.2(4) . . ?
C009 C00A C00G 121.6(4) . . ?
C00C C00A C00G 122.1(4) . . ?
C00D C00B C00F 116.5(4) . . ?
C00D C00B C00I 117.3(4) . . ?
C00F C00B C00I 126.2(4) . . ?
F002 C00C C00D 117.5(4) . . ?
F002 C00C C00A 120.7(4) . . ?
C00D C00C C00A 121.8(4) . . ?
F004 C00D C00C 118.0(4) . . ?
F004 C00D C00B 120.4(4) . . ?
C00C C00D C00B 121.5(4) . . ?
C00G C00E C00G 120.1(4) . 44_556 ?
C00G C00E H00E 119.9 . . ?
C00G C00E H00E 119.9 44_556 . ?
F005 C00F C009 117.5(4) . . ?
F005 C00F C00B 120.8(4) . . ?
C009 C00F C00B 121.6(4) . . ?
C00E C00G C00E 119.9(4) . 35_465 ?
C00E C00G C00A 119.8(4) . . ?
C00E C00G C00A 120.2(4) 35_465 . ?
C00J C00H C00J 120.5(5) 43 . ?
C00J C00H C00L 119.2(5) 43 . ?
C00J C00H C00L 120.1(5) . . ?
N008 C00I C00B 122.1(5) . . ?
N008 C00I H00I 118.9 . . ?
C00B C00I H00I 118.9 . . ?
C00H C00J C00H 119.5(5) 34 . ?
C00H C00J C00K 120.4(5) 34 . ?
C00H C00J C00K 120.0(5) . . ?
N008 C00K C00J 117.2(4) . . ?
N008 C00K H00A 108.0 . . ?
C00J C00K H00A 108.0 . . ?
N008 C00K H00B 108.0 . . ?
C00J C00K H00B 108.0 . . ?
H00A C00K H00B 107.2 . . ?
C00H C00L C00N 112.2(5) . . ?
C00H C00L H00C 109.2 . . ?
C00N C00L H00C 109.2 . . ?
C00H C00L H00D 109.2 . . ?
C00N C00L H00D 109.2 . . ?
H00C C00L H00D 107.9 . . ?
C00L C00N H00F 109.5 . . ?
C00L C00N H00G 109.5 . . ?
H00F C00N H00G 109.5 . . ?
C00L C00N H00H 109.5 . . ?
H00F C00N H00H 109.5 . . ?
H00G C00N H00H 109.5 . . ?
Cl1 C00O Cl5 112.9(6) . . ?
Cl1 C00O Cl7 109.9(6) . . ?
Cl5 C00O Cl7 109.0(6) . . ?
Cl1 C00O H00O 108.3 . . ?
Cl5 C00O H00O 108.3 . . ?
Cl7 C00O H00O 108.3 . . ?
Cl4 C4 Cl4 105.6(15) 43 34 ?
Cl4 C4 Cl4 105.6(15) 43 . ?
Cl4 C4 Cl4 105.6(15) 34 . ?
Cl4 C4 H4 113.1 43 . ?
Cl4 C4 H4 113.1 34 . ?
Cl4 C4 H4 113.1 . . ?
C4 Cl4 C4 116(2) . 2_565 ?
Cl6 C6 Cl6 110.0(6) . 43 ?
Cl6 C6 Cl6 110.0(6) . 34 ?
Cl6 C6 Cl6 110.0(6) 43 34 ?
Cl6 C6 H6 108.9 . . ?
Cl6 C6 H6 108.9 43 . ?
Cl6 C6 H6 108.9 34 . ?
C6 Cl6 C6 78.0(16) 5 . ?
C6 Cl6 H6 44.8(4) 5 38 ?
C6 Cl6 H6 122.2(12) . 38 ?
C3 O8 H8 109.5 . . ?
O8 C3 H3A 109.5 . . ?
O8 C3 H3B 109.5 . . ?
H3A C3 H3B 109.5 . . ?
O8 C3 H3C 109.5 . . ?
H3A C3 H3C 109.5 . . ?
H3B C3 H3C 109.5 . . ?
O7 C9 H9A 109.5 . . ?
O7 C9 H9B 109.5 . . ?
H9A C9 H9B 109.5 . . ?
O7 C9 H9C 109.5 . . ?
H9A C9 H9C 109.5 . . ?
H9B C9 H9C 109.5 . . ?
C9 O7 H7 109.5 . . ?
C1 O5 H5 109.5 . . ?
O5 C1 H1A 109.5 . . ?
O5 C1 H1B 109.5 . . ?
H1A C1 H1B 109.5 . . ?
O5 C1 H1C 109.5 . . ?
H1A C1 H1C 109.5 . . ?
H1B C1 H1C 109.5 . . ?

loop_
_geom_bond_atom_site_label_1
_geom_bond_atom_site_label_2
_geom_bond_distance
_geom_bond_site_symmetry_2
_geom_bond_publ_flag
Cl1 C00O 1.745(10) . ?
Cl5 C00O 1.753(13) . ?
Cl7 C00O 1.789(10) . ?
F002 C00C 1.347(5) . ?
F003 C009 1.362(5) . ?
F004 C00D 1.350(5) . ?
F005 C00F 1.350(5) . ?
N008 C00I 1.265(6) . ?
N008 C00K 1.467(6) . ?
C009 C00F 1.357(6) . ?
C009 C00A 1.381(6) . ?
C00A C00C 1.384(6) . ?
C00A C00G 1.485(5) . ?
C00B C00D 1.381(6) . ?
C00B C00F 1.390(7) . ?
C00B C00I 1.474(6) . ?
C00C C00D 1.373(6) . ?
C00E C00G 1.377(6) . ?
C00E C00G 1.385(6) 44_556 ?
C00E H00E 0.9500 . ?
C00H C00J 1.390(5) 43 ?
C00H C00J 1.402(5) . ?
C00H C00L 1.535(8) . ?
C00I H00I 0.9500 . ?
C00J C00K 1.512(7) . ?
C00K H00A 0.9900 . ?
C00K H00B 0.9900 . ?
C00L C00N 1.539(7) . ?
C00L H00C 0.9900 . ?
C00L H00D 0.9900 . ?
C00N H00F 0.9800 . ?
C00N H00G 0.9800 . ?
C00N H00H 0.9800 . ?
C00O H00O 1.0000 . ?
C4 Cl4 1.761(10) 43 ?
C4 Cl4 1.761(10) 34 ?
C4 Cl4 1.761(10) . ?
C4 H4 1.0000 . ?
C6 Cl6 1.753(6) . ?
C6 Cl6 1.753(6) 43 ?
C6 Cl6 1.753(6) 34 ?
C6 H6 1.0000 . ?
O8 C3 1.427(8) . ?
O8 H8 0.8400 . ?
C3 H3A 0.9800 . ?
C3 H3B 0.9800 . ?
C3 H3C 0.9800 . ?
C9 O7 1.435(8) . ?
C9 H9A 0.9800 . ?
C9 H9B 0.9800 . ?
C9 H9C 0.9800 . ?
O7 H7 0.8400 . ?
O5 C1 1.406(10) . ?
O5 H5 0.8400 . ?
C1 H1A 0.9800 . ?
C1 H1B 0.9800 . ?
C1 H1C 0.9800 . ?

loop_
_geom_torsion_atom_site_label_1
_geom_torsion_atom_site_label_2
_geom_torsion_atom_site_label_3
_geom_torsion_atom_site_label_4
_geom_torsion
_geom_torsion_site_symmetry_1
_geom_torsion_site_symmetry_2
_geom_torsion_site_symmetry_3
_geom_torsion_site_symmetry_4
_geom_torsion_publ_flag
C00F C009 C00A C00C -1.0(7) . . . . ?
F003 C009 C00A C00C -179.7(4) . . . . ?
C00F C009 C00A C00G 177.4(4) . . . . ?
F003 C009 C00A C00G -1.3(7) . . . . ?
C009 C00A C00C F002 -179.1(4) . . . . ?
C00G C00A C00C F002 2.5(7) . . . . ?
C009 C00A C00C C00D 1.2(7) . . . . ?
C00G C00A C00C C00D -177.2(4) . . . . ?
F002 C00C C00D F004 -0.1(6) . . . . ?
C00A C00C C00D F004 179.6(4) . . . . ?
F002 C00C C00D C00B 179.2(4) . . . . ?
C00A C00C C00D C00B -1.1(7) . . . . ?
C00F C00B C00D F004 -180.0(4) . . . . ?
C00I C00B C00D F004 -1.9(7) . . . . ?
C00F C00B C00D C00C 0.8(7) . . . . ?
C00I C00B C00D C00C 178.9(4) . . . . ?
F003 C009 C00F F005 -2.1(7) . . . . ?
C00A C009 C00F F005 179.2(4) . . . . ?
F003 C009 C00F C00B 179.5(4) . . . . ?
C00A C009 C00F C00B 0.8(8) . . . . ?
C00D C00B C00F F005 -178.9(4) . . . . ?
C00I C00B C00F F005 3.2(8) . . . . ?
C00D C00B C00F C009 -0.6(7) . . . . ?
C00I C00B C00F C009 -178.5(5) . . . . ?
C00G C00E C00G C00E -0.8(9) 44_556 . . 35_465 ?
C00G C00E C00G C00A -179.1(3) 44_556 . . . ?
C009 C00A C00G C00E -128.1(5) . . . . ?
C00C C00A C00G C00E 50.3(6) . . . . ?
C009 C00A C00G C00E 53.6(6) . . . 35_465 ?
C00C C00A C00G C00E -128.1(5) . . . 35_465 ?
C00K N008 C00I C00B 177.2(5) . . . . ?
C00D C00B C00I N008 -155.1(5) . . . . ?
C00F C00B C00I N008 22.8(8) . . . . ?
C00J C00H C00J C00H 1.8(8) 43 . . 34 ?
C00L C00H C00J C00H -174.2(3) . . . 34 ?
C00J C00H C00J C00K 178.5(3) 43 . . . ?
C00L C00H C00J C00K 2.6(6) . . . . ?
C00I N008 C00K C00J 1.0(7) . . . . ?
C00H C00J C00K N008 92.0(6) 34 . . . ?
C00H C00J C00K N008 -84.7(6) . . . . ?
C00J C00H C00L C00N 92.5(6) 43 . . . ?
C00J C00H C00L C00N -91.5(6) . . . . ?
Cl4 C4 Cl4 C4 -77.1(9) 43 . . 2_565 ?
Cl4 C4 Cl4 C4 35(2) 34 . . 2_565 ?
Cl6 C6 Cl6 C6 50.5(9) 43 . . 5 ?
Cl6 C6 Cl6 C6 -70.8(6) 34 . . 5 ?
